data_7226433
loop_
_publ_author_name
'Wang, Xiuli'
'Wu, Xiaomei'
'Liu, Guocheng'
'Lin, Hongyan'
'Wang, Xiang'

_publ_section_title
;
 A series of pyridyl-amide-based ZnII/CdII coordination polymers and their
 polypyrrole-functionalized composite materials for tuning their
 photocatalytic properties
;
_journal_name_full 'RSC Adv.'
_journal_paper_doi 10.1039/C6RA18428F
_journal_year 2016
_chemical_formula_sum 'C34 H29 Cd N5 O8 S'
_chemical_formula_weight 780.08
_space_group_crystal_system triclinic
_space_group_IT_number 2
_space_group_name_Hall '-P 1'
_space_group_name_H-M_alt 'P -1'
_symmetry_space_group_name_Hall '-P 1'
_symmetry_space_group_name_H-M 'P -1'
_atom_sites_solution_hydrogens geom
_audit_creation_method SHELXL-2014/7
_audit_update_record
;
2016-07-16 deposited with the CCDC.
2016-08-30 downloaded from the CCDC.
;
_cell_angle_alpha 102.637(2)
_cell_angle_beta 108.6560(10)
_cell_angle_gamma 107.2190(10)
_cell_formula_units_Z 2
_cell_length_a 10.4806(7)
_cell_length_b 13.6856(9)
_cell_length_c 13.7734(10)
_cell_measurement_reflns_used 2533
_cell_measurement_temperature 296(2)
_cell_measurement_theta_max 28.243
_cell_measurement_theta_min 1.661
_cell_volume 1677.2(2)
_computing_structure_refinement 'SHELXL-2014/7 (Sheldrick, 2014)'
_diffrn_ambient_temperature 296(2)
_diffrn_measured_fraction_theta_full 0.999
_diffrn_measured_fraction_theta_max 0.992
_diffrn_measurement_device_type 'CCD area detector'
_diffrn_measurement_method 'phi and omega scans'
_diffrn_radiation_type MoK\a
_diffrn_radiation_wavelength 0.71073
_diffrn_reflns_av_R_equivalents 0.0297
_diffrn_reflns_av_unetI/netI 0.0706
_diffrn_reflns_Laue_measured_fraction_full 0.999
_diffrn_reflns_Laue_measured_fraction_max 0.992
_diffrn_reflns_limit_h_max 13
_diffrn_reflns_limit_h_min -13
_diffrn_reflns_limit_k_max 15
_diffrn_reflns_limit_k_min -18
_diffrn_reflns_limit_l_max 11
_diffrn_reflns_limit_l_min -18
_diffrn_reflns_number 12398
_diffrn_reflns_point_group_measured_fraction_full 0.999
_diffrn_reflns_point_group_measured_fraction_max 0.992
_diffrn_reflns_theta_full 25.242
_diffrn_reflns_theta_max 28.243
_diffrn_reflns_theta_min 1.661
_exptl_absorpt_coefficient_mu 0.773
_exptl_absorpt_correction_T_max 0.880
_exptl_absorpt_correction_T_min 0.867
_exptl_absorpt_correction_type multi-scan
_exptl_absorpt_process_details SADABS
_exptl_crystal_colour colorless
_exptl_crystal_density_diffrn 1.545
_exptl_crystal_description block
_exptl_crystal_F_000 792
_exptl_crystal_size_max 0.190
_exptl_crystal_size_mid 0.180
_exptl_crystal_size_min 0.170
_exptl_transmission_factor_max 0.880
_exptl_transmission_factor_min 0.867
_refine_diff_density_max 0.991
_refine_diff_density_min -0.555
_refine_diff_density_rms 0.088
_refine_ls_extinction_method none
_refine_ls_goodness_of_fit_ref 0.997
_refine_ls_hydrogen_treatment constr
_refine_ls_matrix_type full
_refine_ls_number_parameters 442
_refine_ls_number_reflns 8217
_refine_ls_number_restraints 0
_refine_ls_restrained_S_all 0.997
_refine_ls_R_factor_all 0.0826
_refine_ls_R_factor_gt 0.0477
_refine_ls_shift/su_max 0.001
_refine_ls_shift/su_mean 0.000
_refine_ls_structure_factor_coef Fsqd
_refine_ls_weighting_details 'w=1/[\s^2^(Fo^2^)+(0.0515P)^2^+0.1083P] where P=(Fo^2^+2Fc^2^)/3'
_refine_ls_weighting_scheme calc
_refine_ls_wR_factor_gt 0.0981
_refine_ls_wR_factor_ref 0.1121
_reflns_Friedel_coverage 0.000
_reflns_number_gt 5734
_reflns_number_total 8217
_reflns_threshold_expression 'I > 2\s(I)'
_cod_data_source_file c6ra18428f2.cif
_cod_data_source_block 2
_cod_depositor_comments
;
The following automatic conversions were performed:

'_exptl_absorpt_correction_type' value 'Multi-scan' changed to
'multi-scan' according to
/usr/data/users/saulius/crontab/automatic-downloads/rss-feeds/RSC/lib/dictionaries/cif_core.dic
dictionary named 'cif_core.dic' version 2.4.2 from 2011-04-26.

Automatic conversion script
Id: cif_fix_values 4268 2015-11-12 08:31:59Z antanas 
;
_cod_database_code 7226433
_shelx_shelxl_version_number 2014/7
_shelx_space_group_comment
;
The symmetry employed for this shelxl refinement is uniquely defined
by the following loop, which should always be used as a source of
symmetry information in preference to the above space-group names.
They are only intended as comments.
;
_shelx_estimated_absorpt_t_min 0.867
_shelx_estimated_absorpt_t_max 0.880

loop_
_space_group_symop_operation_xyz
'x, y, z'
'-x, -y, -z'

loop_
_atom_site_label
_atom_site_type_symbol
_atom_site_fract_x
_atom_site_fract_y
_atom_site_fract_z
_atom_site_U_iso_or_equiv
_atom_site_adp_type
_atom_site_occupancy
_atom_site_site_symmetry_order
_atom_site_calc_flag
_atom_site_refinement_flags_posn
_atom_site_refinement_flags_adp
Cd1 Cd 0.51118(3) 0.21138(2) 0.50820(2) 0.03261(9) Uani 1 1 d . .
S1 S 0.02005(10) 0.20816(8) 0.51548(9) 0.0418(2) Uani 1 1 d . .
O1 O 0.2856(3) 0.2125(2) 0.4903(2) 0.0459(7) Uani 1 1 d . .
N1 N 0.3898(3) 0.0768(2) 0.3345(3) 0.0382(7) Uani 1 1 d . .
C1 C 0.4419(4) 0.0020(3) 0.3048(3) 0.0360(8) Uani 1 1 d . .
H1A H 0.5249 0.0021 0.3565 0.043 Uiso 1 1 calc R U
N2 N 0.4465(4) -0.1467(3) 0.1781(3) 0.0453(8) Uani 1 1 d . .
H2A H 0.4880 -0.1686 0.2287 0.054 Uiso 1 1 calc R U
C2 C 0.3788(4) -0.0747(3) 0.2020(3) 0.0416(9) Uani 1 1 d . .
O2 O 0.3635(2) 0.1355(2) 0.6088(2) 0.0412(6) Uani 1 1 d . .
O3 O -0.3298(3) 0.1325(2) 0.5755(2) 0.0453(7) Uani 1 1 d . .
N3 N 0.2855(3) 0.4638(2) 0.2823(3) 0.0377(7) Uani 1 1 d . .
H3B H 0.2062 0.4058 0.2543 0.045 Uiso 1 1 calc R U
C3 C 0.2522(5) -0.0790(4) 0.1262(4) 0.0634(13) Uani 1 1 d . .
H3A H 0.2044 -0.1320 0.0568 0.076 Uiso 1 1 calc R U
O4 O 0.7508(3) 0.2431(3) 0.4964(3) 0.0607(9) Uani 1 1 d . .
N4 N 0.5302(3) 0.3551(2) 0.4347(3) 0.0357(7) Uani 1 1 d . .
C4 C 0.1976(5) -0.0015(4) 0.1564(4) 0.0706(15) Uani 1 1 d . .
H4A H 0.1126 -0.0017 0.1070 0.085 Uiso 1 1 calc R U
O5 O 0.3858(4) -0.1602(3) 0.0019(3) 0.0841(12) Uani 1 1 d . .
C5 C 0.2701(5) 0.0750(4) 0.2593(4) 0.0535(11) Uani 1 1 d . .
H5A H 0.2347 0.1279 0.2776 0.064 Uiso 1 1 calc R U
N5 N 0.8436(5) 0.1485(6) 0.2138(4) 0.1021(19) Uani 1 1 d . .
O6 O 0.7302(3) -0.4626(3) -0.0039(3) 0.0687(10) Uani 1 1 d . .
C6 C 0.4489(5) -0.1828(4) 0.0794(4) 0.0498(11) Uani 1 1 d . .
O7 O 1.3797(3) -0.3549(2) 0.3134(2) 0.0425(6) Uani 1 1 d . .
C7 C 0.5339(4) -0.2522(3) 0.0678(3) 0.0437(9) Uani 1 1 d . .
O8 O 1.0541(3) 0.2631(3) 0.2323(3) 0.0748(11) Uani 1 1 d . .
C8 C 0.5768(5) -0.3035(3) 0.1387(4) 0.0499(11) Uani 1 1 d . .
H8A H 0.5584 -0.2930 0.2010 0.060 Uiso 1 1 calc R U
C9 C 0.6481(5) -0.3713(4) 0.1180(4) 0.0586(12) Uani 1 1 d . .
H9A H 0.6785 -0.4056 0.1669 0.070 Uiso 1 1 calc R U
C10 C 0.6732(4) -0.3872(4) 0.0256(4) 0.0517(12) Uani 1 1 d . .
C11 C 0.6336(6) -0.3354(5) -0.0455(4) 0.0763(16) Uani 1 1 d . .
H11A H 0.6540 -0.3451 -0.1070 0.092 Uiso 1 1 calc R U
C12 C 0.5626(6) -0.2682(5) -0.0245(4) 0.0751(16) Uani 1 1 d . .
H12A H 0.5337 -0.2333 -0.0731 0.090 Uiso 1 1 calc R U
C13 C 0.8617(4) -0.4554(4) 0.0688(3) 0.0469(10) Uani 1 1 d . .
C14 C 0.9731(5) -0.3579(3) 0.1400(3) 0.0512(11) Uani 1 1 d . .
H14A H 0.9592 -0.2932 0.1453 0.061 Uiso 1 1 calc R U
C15 C 1.1054(4) -0.3564(3) 0.2036(3) 0.0435(10) Uani 1 1 d . .
H15A H 1.1820 -0.2901 0.2504 0.052 Uiso 1 1 calc R U
C16 C 1.1265(4) -0.4532(3) 0.1988(3) 0.0355(8) Uani 1 1 d . .
C17 C 1.0126(4) -0.5503(3) 0.1262(3) 0.0431(9) Uani 1 1 d . .
H17A H 1.0251 -0.6155 0.1213 0.052 Uiso 1 1 calc R U
C18 C 0.8804(4) -0.5519(3) 0.0606(3) 0.0462(10) Uani 1 1 d . .
H18A H 0.8047 -0.6176 0.0114 0.055 Uiso 1 1 calc R U
C19 C 1.2736(4) -0.4439(3) 0.2691(3) 0.0350(8) Uani 1 1 d . .
C20 C 0.4180(4) 0.4549(3) 0.3385(3) 0.0339(8) Uani 1 1 d . .
C21 C 0.4126(4) 0.3737(3) 0.3846(3) 0.0336(8) Uani 1 1 d . .
H21A H 0.3225 0.3303 0.3803 0.040 Uiso 1 1 calc R U
C22 C 0.6599(4) 0.4186(3) 0.4422(4) 0.0427(9) Uani 1 1 d . .
H22A H 0.7424 0.4062 0.4770 0.051 Uiso 1 1 calc R U
C23 C 0.6755(4) 0.5020(3) 0.4001(4) 0.0503(11) Uani 1 1 d . .
H23A H 0.7675 0.5456 0.4075 0.060 Uiso 1 1 calc R U
C24 C 0.5537(4) 0.5200(3) 0.3470(4) 0.0438(10) Uani 1 1 d . .
H24A H 0.5622 0.5751 0.3172 0.053 Uiso 1 1 calc R U
C25 C 0.2710(3) 0.1673(3) 0.5581(3) 0.0324(8) Uani 1 1 d . .
C26 C 0.1366(3) 0.1529(3) 0.5776(3) 0.0315(8) Uani 1 1 d . .
C27 C 0.0835(4) 0.0978(3) 0.6349(3) 0.0425(9) Uani 1 1 d . .
H27A H 0.1316 0.0624 0.6742 0.051 Uiso 1 1 calc R U
C28 C -0.0536(4) 0.0988(3) 0.6297(3) 0.0448(10) Uani 1 1 d . .
H28A H -0.1054 0.0636 0.6644 0.054 Uiso 1 1 calc R U
C29 C -0.1004(4) 0.1564(3) 0.5691(3) 0.0327(8) Uani 1 1 d . .
C30 C -0.2392(4) 0.1776(3) 0.5436(3) 0.0331(8) Uani 1 1 d . .
C31 C 0.9374(6) 0.2432(5) 0.2474(5) 0.085(2) Uani 1 1 d . .
C32 C 0.9130(8) 0.3397(6) 0.3122(6) 0.108(2) Uani 1 1 d . .
H32A H 0.9944 0.4068 0.3323 0.162 Uiso 1 1 calc R U
H32B H 0.8243 0.3431 0.2672 0.162 Uiso 1 1 calc R U
H32C H 0.9055 0.3285 0.3769 0.162 Uiso 1 1 calc R U
C33 C 0.8657(8) 0.0594(5) 0.1507(6) 0.101(2) Uani 1 1 d . .
H33A H 0.7850 -0.0081 0.1306 0.152 Uiso 1 1 calc R U
H33B H 0.8712 0.0719 0.0860 0.152 Uiso 1 1 calc R U
H33C H 0.9553 0.0559 0.1940 0.152 Uiso 1 1 calc R U
C34 C 0.7060(6) 0.1245(7) 0.2319(6) 0.135(3) Uani 1 1 d . .
H34A H 0.6480 0.0474 0.2002 0.202 Uiso 1 1 calc R U
H34B H 0.7305 0.1484 0.3089 0.202 Uiso 1 1 calc R U
H34C H 0.6511 0.1622 0.1982 0.202 Uiso 1 1 calc R U

loop_
_atom_site_aniso_label
_atom_site_aniso_U_11
_atom_site_aniso_U_22
_atom_site_aniso_U_33
_atom_site_aniso_U_23
_atom_site_aniso_U_13
_atom_site_aniso_U_12
Cd1 0.02372(13) 0.04187(17) 0.04361(17) 0.01934(12) 0.01881(11) 0.01932(11)
S1 0.0307(5) 0.0583(6) 0.0601(6) 0.0377(5) 0.0272(5) 0.0274(4)
O1 0.0384(15) 0.0624(18) 0.0602(18) 0.0342(16) 0.0330(14) 0.0274(13)
N1 0.0337(16) 0.0423(18) 0.0462(19) 0.0182(16) 0.0185(15) 0.0209(14)
C1 0.0332(19) 0.040(2) 0.045(2) 0.0198(19) 0.0197(17) 0.0194(17)
N2 0.051(2) 0.051(2) 0.042(2) 0.0162(17) 0.0164(16) 0.0349(17)
C2 0.042(2) 0.046(2) 0.045(2) 0.018(2) 0.0201(19) 0.0244(19)
O2 0.0251(12) 0.0522(16) 0.0506(17) 0.0162(14) 0.0150(12) 0.0226(12)
O3 0.0271(13) 0.0576(17) 0.0600(18) 0.0226(15) 0.0218(13) 0.0225(12)
N3 0.0309(16) 0.0371(18) 0.047(2) 0.0194(15) 0.0137(15) 0.0148(14)
C3 0.058(3) 0.081(3) 0.045(3) 0.008(3) 0.009(2) 0.043(3)
O4 0.0423(16) 0.080(2) 0.093(3) 0.052(2) 0.0363(17) 0.0424(16)
N4 0.0332(16) 0.0379(17) 0.0480(19) 0.0212(15) 0.0215(15) 0.0205(14)
C4 0.059(3) 0.101(4) 0.058(3) 0.020(3) 0.012(3) 0.060(3)
O5 0.131(3) 0.124(3) 0.050(2) 0.046(2) 0.042(2) 0.104(3)
C5 0.051(3) 0.062(3) 0.058(3) 0.018(2) 0.021(2) 0.038(2)
N5 0.051(3) 0.169(6) 0.087(4) 0.082(4) 0.024(3) 0.022(3)
O6 0.0507(18) 0.084(2) 0.0507(19) -0.0106(17) -0.0024(15) 0.0493(18)
C6 0.063(3) 0.057(3) 0.040(2) 0.017(2) 0.021(2) 0.037(2)
O7 0.0380(15) 0.0380(15) 0.0467(16) 0.0129(13) 0.0120(13) 0.0161(12)
C7 0.043(2) 0.049(2) 0.041(2) 0.011(2) 0.0151(19) 0.0266(19)
O8 0.0438(18) 0.081(2) 0.118(3) 0.060(2) 0.041(2) 0.0222(17)
C8 0.057(3) 0.064(3) 0.043(2) 0.021(2) 0.023(2) 0.038(2)
C9 0.064(3) 0.072(3) 0.054(3) 0.024(3) 0.020(2) 0.050(3)
C10 0.038(2) 0.062(3) 0.044(2) -0.001(2) 0.0050(19) 0.032(2)
C11 0.093(4) 0.114(5) 0.048(3) 0.025(3) 0.034(3) 0.074(4)
C12 0.104(4) 0.106(4) 0.054(3) 0.038(3) 0.038(3) 0.079(4)
C13 0.038(2) 0.066(3) 0.035(2) 0.007(2) 0.0099(18) 0.031(2)
C14 0.053(3) 0.048(3) 0.046(3) 0.005(2) 0.009(2) 0.033(2)
C15 0.042(2) 0.041(2) 0.037(2) 0.0045(18) 0.0072(18) 0.0200(18)
C16 0.0356(19) 0.043(2) 0.035(2) 0.0176(18) 0.0162(17) 0.0200(17)
C17 0.044(2) 0.040(2) 0.046(2) 0.015(2) 0.0166(19) 0.0190(19)
C18 0.038(2) 0.042(2) 0.046(2) 0.006(2) 0.0102(19) 0.0140(18)
C19 0.037(2) 0.043(2) 0.035(2) 0.0174(18) 0.0173(17) 0.0227(18)
C20 0.0330(18) 0.039(2) 0.039(2) 0.0164(17) 0.0212(17) 0.0180(16)
C21 0.0293(17) 0.040(2) 0.041(2) 0.0180(18) 0.0186(16) 0.0175(16)
C22 0.0306(19) 0.047(2) 0.061(3) 0.025(2) 0.0227(19) 0.0209(17)
C23 0.039(2) 0.045(2) 0.082(3) 0.031(2) 0.036(2) 0.0198(19)
C24 0.043(2) 0.042(2) 0.066(3) 0.030(2) 0.032(2) 0.0225(18)
C25 0.0195(16) 0.035(2) 0.040(2) 0.0072(17) 0.0120(15) 0.0123(14)
C26 0.0209(16) 0.040(2) 0.040(2) 0.0147(17) 0.0156(15) 0.0158(15)
C27 0.034(2) 0.059(3) 0.055(3) 0.035(2) 0.0231(19) 0.0288(19)
C28 0.036(2) 0.063(3) 0.057(3) 0.038(2) 0.029(2) 0.0260(19)
C29 0.0266(17) 0.040(2) 0.041(2) 0.0178(17) 0.0207(16) 0.0155(15)
C30 0.0278(17) 0.038(2) 0.037(2) 0.0112(17) 0.0154(16) 0.0168(16)
C31 0.051(3) 0.117(5) 0.083(4) 0.075(4) 0.011(3) 0.016(3)
C32 0.131(6) 0.156(7) 0.127(6) 0.095(5) 0.097(5) 0.094(5)
C33 0.131(6) 0.093(5) 0.105(5) 0.046(4) 0.069(5) 0.046(4)
C34 0.047(3) 0.246(9) 0.107(5) 0.097(6) 0.039(4) 0.017(4)

loop_
_atom_type_symbol
_atom_type_description
_atom_type_scat_dispersion_real
_atom_type_scat_dispersion_imag
_atom_type_scat_source
C C 0.0033 0.0016 'International Tables Vol C Tables 4.2.6.8 and 6.1.1.4'
H H 0.0000 0.0000 'International Tables Vol C Tables 4.2.6.8 and 6.1.1.4'
N N 0.0061 0.0033 'International Tables Vol C Tables 4.2.6.8 and 6.1.1.4'
O O 0.0106 0.0060 'International Tables Vol C Tables 4.2.6.8 and 6.1.1.4'
S S 0.1246 0.1234 'International Tables Vol C Tables 4.2.6.8 and 6.1.1.4'
Cd Cd -0.8075 1.2024 'International Tables Vol C Tables 4.2.6.8 and 6.1.1.4'

loop_
_geom_angle_atom_site_label_1
_geom_angle_atom_site_label_2
_geom_angle_atom_site_label_3
_geom_angle
_geom_angle_site_symmetry_1
_geom_angle_site_symmetry_3
O1 Cd1 O3 141.90(10) . 1_655
O1 Cd1 N1 86.95(10) . .
O3 Cd1 N1 94.09(10) 1_655 .
O1 Cd1 N4 84.34(9) . .
O3 Cd1 N4 133.53(9) 1_655 .
N1 Cd1 N4 92.49(11) . .
O1 Cd1 O7 88.63(9) . 2_756
O3 Cd1 O7 90.09(9) 1_655 2_756
N1 Cd1 O7 175.44(9) . 2_756
N4 Cd1 O7 85.92(10) . 2_756
O1 Cd1 O4 164.11(10) . .
O3 Cd1 O4 53.92(9) 1_655 .
N1 Cd1 O4 90.55(11) . .
N4 Cd1 O4 80.09(10) . .
O7 Cd1 O4 93.39(10) 2_756 .
O1 Cd1 O2 53.84(9) . .
O3 Cd1 O2 89.03(9) 1_655 .
N1 Cd1 O2 102.39(10) . .
N4 Cd1 O2 133.96(9) . .
O7 Cd1 O2 75.83(9) 2_756 .
O4 Cd1 O2 141.79(9) . .
O1 Cd1 C30 168.77(10) . 1_655
O3 Cd1 C30 26.98(10) 1_655 1_655
N1 Cd1 C30 92.13(10) . 1_655
N4 Cd1 C30 106.89(11) . 1_655
O7 Cd1 C30 92.42(10) 2_756 1_655
O4 Cd1 C30 26.95(10) . 1_655
O2 Cd1 C30 115.66(10) . 1_655
O1 Cd1 C25 26.87(10) . .
O3 Cd1 C25 115.70(10) 1_655 .
N1 Cd1 C25 95.49(10) . .
N4 Cd1 C25 109.33(10) . .
O7 Cd1 C25 81.03(10) 2_756 .
O4 Cd1 C25 168.50(10) . .
O2 Cd1 C25 26.98(9) . .
C30 Cd1 C25 142.55(11) 1_655 .
C29 S1 C26 91.76(17) . .
C25 O1 Cd1 96.9(2) . .
C5 N1 C1 117.5(3) . .
C5 N1 Cd1 121.1(3) . .
C1 N1 Cd1 121.3(2) . .
N1 C1 C2 123.2(3) . .
C6 N2 C2 123.1(3) . .
C1 C2 C3 119.0(4) . .
C1 C2 N2 118.5(3) . .
C3 C2 N2 122.5(4) . .
C25 O2 Cd1 86.0(2) . .
C30 O3 Cd1 94.7(2) . 1_455
C19 N3 C20 125.2(3) 1_465 .
C2 C3 C4 118.0(4) . .
C30 O4 Cd1 86.5(2) 1_655 .
C21 N4 C22 118.3(3) . .
C21 N4 Cd1 121.3(2) . .
C22 N4 Cd1 120.4(2) . .
C5 C4 C3 119.5(4) . .
N1 C5 C4 122.7(4) . .
C31 N5 C33 118.9(6) . .
C31 N5 C34 121.8(7) . .
C33 N5 C34 119.2(6) . .
C13 O6 C10 119.4(3) . .
O5 C6 N2 122.3(4) . .
O5 C6 C7 120.3(4) . .
N2 C6 C7 117.4(4) . .
C19 O7 Cd1 133.8(2) . 2_756
C8 C7 C12 119.2(4) . .
C8 C7 C6 124.2(4) . .
C12 C7 C6 116.5(4) . .
C7 C8 C9 120.2(4) . .
C10 C9 C8 119.6(4) . .
C11 C10 C9 121.3(4) . .
C11 C10 O6 117.0(4) . .
C9 C10 O6 121.5(4) . .
C10 C11 C12 118.7(5) . .
C11 C12 C7 120.9(5) . .
C14 C13 C18 120.9(4) . .
C14 C13 O6 122.8(4) . .
C18 C13 O6 116.2(4) . .
C13 C14 C15 119.5(4) . .
C14 C15 C16 120.9(4) . .
C17 C16 C15 118.4(3) . .
C17 C16 C19 124.2(3) . .
C15 C16 C19 117.3(3) . .
C16 C17 C18 120.8(4) . .
C13 C18 C17 119.5(4) . .
O7 C19 N3 122.0(3) . 1_645
O7 C19 C16 120.8(3) . .
N3 C19 C16 117.1(3) 1_645 .
C24 C20 C21 117.6(3) . .
C24 C20 N3 123.8(3) . .
C21 C20 N3 118.5(3) . .
N4 C21 C20 123.3(3) . .
N4 C22 C23 122.3(3) . .
C24 C23 C22 119.3(4) . .
C23 C24 C20 119.3(4) . .
O2 C25 O1 123.2(3) . .
O2 C25 C26 120.1(3) . .
O1 C25 C26 116.6(3) . .
O2 C25 Cd1 67.03(18) . .
O1 C25 Cd1 56.21(17) . .
C26 C25 Cd1 172.6(3) . .
C27 C26 C25 130.1(3) . .
C27 C26 S1 111.1(2) . .
C25 C26 S1 118.7(3) . .
C26 C27 C28 113.2(3) . .
C29 C28 C27 112.5(3) . .
C28 C29 C30 129.1(3) . .
C28 C29 S1 111.4(3) . .
C30 C29 S1 119.5(3) . .
O4 C30 O3 124.9(3) 1_455 .
O4 C30 C29 116.6(3) 1_455 .
O3 C30 C29 118.5(3) . .
O4 C30 Cd1 66.60(19) 1_455 1_455
O3 C30 Cd1 58.31(18) . 1_455
C29 C30 Cd1 176.5(3) . 1_455
N5 C31 O8 121.6(7) . .
N5 C31 C32 119.5(6) . .
O8 C31 C32 118.8(5) . .

loop_
_geom_bond_atom_site_label_1
_geom_bond_atom_site_label_2
_geom_bond_distance
_geom_bond_site_symmetry_2
Cd1 O1 2.302(2) .
Cd1 O3 2.306(2) 1_655
Cd1 N1 2.339(3) .
Cd1 N4 2.388(3) .
Cd1 O7 2.442(3) 2_756
Cd1 O4 2.484(3) .
Cd1 O2 2.538(3) .
Cd1 C30 2.701(3) 1_655
Cd1 C25 2.750(3) .
S1 C29 1.713(3) .
S1 C26 1.720(3) .
O1 C25 1.252(4) .
N1 C5 1.337(5) .
N1 C1 1.343(4) .
C1 C2 1.373(5) .
N2 C6 1.352(5) .
N2 C2 1.416(4) .
C2 C3 1.377(5) .
O2 C25 1.251(4) .
O3 C30 1.230(4) .
O3 Cd1 2.306(2) 1_455
N3 C19 1.351(4) 1_465
N3 C20 1.412(4) .
C3 C4 1.394(6) .
O4 C30 1.227(5) 1_655
N4 C21 1.334(4) .
N4 C22 1.335(4) .
C4 C5 1.368(6) .
O5 C6 1.219(5) .
N5 C31 1.245(7) .
N5 C33 1.459(8) .
N5 C34 1.495(7) .
O6 C13 1.380(4) .
O6 C10 1.388(5) .
C6 C7 1.499(5) .
O7 C19 1.237(4) .
O7 Cd1 2.442(3) 2_756
C7 C8 1.361(6) .
C7 C12 1.384(6) .
O8 C31 1.267(6) .
C8 C9 1.390(5) .
C9 C10 1.365(6) .
C10 C11 1.360(7) .
C11 C12 1.382(6) .
C13 C14 1.370(6) .
C13 C18 1.377(6) .
C14 C15 1.375(5) .
C15 C16 1.397(5) .
C16 C17 1.381(5) .
C16 C19 1.485(5) .
C17 C18 1.381(5) .
C19 N3 1.351(4) 1_645
C20 C24 1.388(5) .
C20 C21 1.391(5) .
C22 C23 1.381(5) .
C23 C24 1.376(5) .
C25 C26 1.482(4) .
C26 C27 1.340(5) .
C27 C28 1.421(5) .
C28 C29 1.347(5) .
C29 C30 1.513(5) .
C30 O4 1.227(5) 1_455
C30 Cd1 2.701(3) 1_455
C31 C32 1.561(9) .
